data_4104944
loop_
_publ_author_name
'Takuya Kurahashi'
'Masahiko Hada'
'Hiroshi Fujii'

_publ_contact_author_address 'Myodaiji, Okazaki, Aichi 444-8787, Japan'
_publ_contact_author_email hiro@ims.ac.jp
_publ_contact_author_fax +81-564-59-5579
_publ_contact_author_name 'Hiroshi Fujii'
_publ_contact_author_phone +81-564-59-5600
_publ_section_title
;
 Critical Role of External Axial Ligands in Chirality Amplification of
 trans-Cyclohexane-1,2-diamine in Salen Complexes
;
_journal_name_full 'Journal of the American Chemical Society'
_journal_page_first 12394
_journal_page_last 12405
_journal_paper_doi 10.1021/ja904635n
_journal_volume 131
_journal_year 2009
_chemical_absolute_configuration rm
_chemical_formula_moiety 'C22 H24 Mn N8 O2 '
_chemical_formula_sum 'C22 H24 Mn N8 O2'
_chemical_formula_weight 487.42
_space_group_IT_number 19
_symmetry_cell_setting orthorhombic
_symmetry_Int_Tables_number 19
_symmetry_space_group_name_Hall 'P 2ac 2ab'
_symmetry_space_group_name_H-M 'P 21 21 21'
_audit_creation_date 2009-03-31
_audit_creation_method 'by CrystalStructure 3.8'
_cell_angle_alpha 90.0000
_cell_angle_beta 90.0000
_cell_angle_gamma 90.0000
_cell_formula_units_Z 4
_cell_length_a 8.5312(4)
_cell_length_b 13.4133(7)
_cell_length_c 19.9001(10)
_cell_measurement_reflns_used 10391
_cell_measurement_temperature 93.1
_cell_measurement_theta_max 27.5
_cell_measurement_theta_min 3.0
_cell_volume 2277.2(2)
_computing_cell_refinement CrystalClear
_computing_data_collection CrystalClear
_computing_data_reduction CrystalStructure
_computing_publication_material 'CrystalStructure 3.8'
_computing_structure_refinement SHELXL
_computing_structure_solution SHELXS97
_diffrn_detector_area_resol_mean 7.31
_diffrn_measured_fraction_theta_full 0.978
_diffrn_measured_fraction_theta_max 0.978
_diffrn_measurement_device_type 'Rigaku Mercury'
_diffrn_measurement_method \w
_diffrn_radiation_type 'Mo K\a'
_diffrn_radiation_wavelength 0.71070
_diffrn_reflns_av_R_equivalents 0.031
_diffrn_reflns_limit_h_max 10
_diffrn_reflns_limit_h_min -10
_diffrn_reflns_limit_k_max 17
_diffrn_reflns_limit_k_min -16
_diffrn_reflns_limit_l_max 20
_diffrn_reflns_limit_l_min -25
_diffrn_reflns_number 22087
_diffrn_reflns_theta_full 27.48
_diffrn_reflns_theta_max 27.48
_exptl_absorpt_coefficient_mu 0.616
_exptl_absorpt_correction_T_max 0.970
_exptl_absorpt_correction_T_min 0.875
_exptl_absorpt_correction_type numerical
_exptl_absorpt_process_details
;
    Higashi, T. (1999). Program for Absorption Correction.
    Rigaku Corporation, Tokyo, Japan.
;
_exptl_crystal_colour brown
_exptl_crystal_density_diffrn 1.422
_exptl_crystal_description block
_exptl_crystal_F_000 1012.00
_exptl_crystal_size_max 0.30
_exptl_crystal_size_mid 0.20
_exptl_crystal_size_min 0.05
_refine_diff_density_max 0.65
_refine_diff_density_min -0.55
_refine_ls_abs_structure_details 'Flack, H. D. (1983), Acta Cryst. A39, 876-881.  2203 Friedel Pairs'
_refine_ls_abs_structure_Flack 0.027(15)
_refine_ls_extinction_method none
_refine_ls_goodness_of_fit_ref 1.095
_refine_ls_hydrogen_treatment refall
_refine_ls_number_parameters 299
_refine_ls_number_reflns 5101
_refine_ls_R_factor_gt 0.0381
_refine_ls_shift/su_max 0.0020
_refine_ls_structure_factor_coef Fsqd
_refine_ls_weighting_details 'w = 1/[\s^2^(Fo^2^)+(0.0522P)^2^+1.0387P] where P=(Fo^2^+2Fc^2^)/3'
_refine_ls_weighting_scheme calc
_refine_ls_wR_factor_ref 0.0946
_reflns_number_gt 4890
_reflns_number_total 5101
_reflns_threshold_expression F^2^>2.0\s(F^2^)
_cod_data_source_file ja904635n_si_003.cif
_cod_data_source_block '__0602B'
_cod_original_cell_volume 2277.20(20)
_cod_original_formula_sum 'C22 H24 Mn N8 O2 '
_cod_database_code 4104944

loop_
_symmetry_equiv_pos_site_id
_symmetry_equiv_pos_as_xyz
1 +X,+Y,+Z
2 1/2+X,1/2-Y,-Z
3 -X,1/2+Y,1/2-Z
4 1/2-X,-Y,1/2+Z

loop_
_atom_site_label
_atom_site_type_symbol
_atom_site_fract_x
_atom_site_fract_y
_atom_site_fract_z
_atom_site_U_iso_or_equiv
_atom_site_adp_type
_atom_site_occupancy
_atom_site_symmetry_multiplicity
_atom_site_calc_flag
_atom_site_refinement_flags
Mn(1) Mn -0.02958(4) 0.27470(2) 0.839324(16) 0.01257(8) Uani 1.00 1 d .
O(1) O -0.05516(19) 0.40213(12) 0.87379(8) 0.0168(3) Uani 1.00 1 d .
O(2) O -0.19625(19) 0.29010(12) 0.78059(8) 0.0161(3) Uani 1.00 1 d .
N(1) N 0.1522(2) 0.24825(14) 0.89836(9) 0.0142(3) Uani 1.00 1 d .
N(2) N 0.0095(2) 0.13536(13) 0.80914(9) 0.0133(3) Uani 1.00 1 d .
N(3) N 0.1245(2) 0.32427(15) 0.77193(10) 0.0180(4) Uani 1.00 1 d .
N(4) N 0.1037(2) 0.30061(14) 0.71361(10) 0.0171(4) Uani 1.00 1 d .
N(5) N 0.0911(2) 0.28050(17) 0.65776(10) 0.0260(4) Uani 1.00 1 d .
N(6) N -0.1670(2) 0.21443(16) 0.90871(9) 0.0181(4) Uani 1.00 1 d .
N(7) N -0.2804(2) 0.26407(15) 0.92377(9) 0.0157(3) Uani 1.00 1 d .
N(8) N -0.3886(2) 0.30850(17) 0.94087(10) 0.0229(4) Uani 1.00 1 d .
C(1) C 0.0571(2) 0.45930(16) 0.89951(10) 0.0140(4) Uani 1.00 1 d .
C(2) C 0.0337(3) 0.56301(16) 0.90078(10) 0.0168(4) Uani 1.00 1 d .
C(3) C 0.1460(3) 0.62568(18) 0.92765(11) 0.0191(4) Uani 1.00 1 d .
C(4) C 0.2845(3) 0.58910(18) 0.95581(11) 0.0193(4) Uani 1.00 1 d .
C(5) C 0.3077(2) 0.48707(18) 0.95574(11) 0.0180(4) Uani 1.00 1 d .
C(6) C 0.1969(2) 0.42119(17) 0.92703(11) 0.0160(4) Uani 1.00 1 d .
C(7) C 0.2334(2) 0.31589(17) 0.92818(11) 0.0147(4) Uani 1.00 1 d .
C(8) C 0.4069(3) 0.65981(19) 0.98366(14) 0.0263(5) Uani 1.00 1 d .
C(9) C -0.2893(2) 0.21755(18) 0.75799(10) 0.0149(4) Uani 1.00 1 d .
C(10) C -0.4385(2) 0.24275(17) 0.73412(11) 0.0177(4) Uani 1.00 1 d .
C(11) C -0.5334(3) 0.17198(17) 0.70520(11) 0.0180(4) Uani 1.00 1 d .
C(12) C -0.4884(2) 0.07215(17) 0.69917(10) 0.0172(4) Uani 1.00 1 d .
C(13) C -0.3424(2) 0.04584(17) 0.72413(11) 0.0165(4) Uani 1.00 1 d .
C(14) C -0.2415(2) 0.11676(17) 0.75358(10) 0.0144(4) Uani 1.00 1 d .
C(15) C -0.0904(2) 0.08217(16) 0.77656(11) 0.0149(4) Uani 1.00 1 d .
C(16) C -0.5938(3) -0.00273(18) 0.66545(13) 0.0219(4) Uani 1.00 1 d .
C(17) C 0.1875(2) 0.14040(17) 0.90368(11) 0.0155(4) Uani 1.00 1 d .
C(18) C 0.1614(2) 0.09582(16) 0.83366(11) 0.0143(4) Uani 1.00 1 d .
C(19) C 0.1737(2) -0.01772(16) 0.83678(12) 0.0179(4) Uani 1.00 1 d .
C(20) C 0.3331(3) -0.04825(18) 0.86575(12) 0.0215(5) Uani 1.00 1 d .
C(21) C 0.3642(3) -0.00064(19) 0.93394(12) 0.0219(5) Uani 1.00 1 d .
C(22) C 0.3503(3) 0.11331(18) 0.93015(12) 0.0192(4) Uani 1.00 1 d .
H(1) H -0.0603 0.5903 0.8830 0.020 Uiso 1.00 1 c R
H(2) H 0.1284 0.6956 0.9270 0.023 Uiso 1.00 1 c R
H(3) H 0.4002 0.4606 0.9754 0.022 Uiso 1.00 1 c R
H(4) H 0.3234 0.2953 0.9526 0.018 Uiso 1.00 1 c R
H(5) H -0.4745 0.3095 0.7380 0.021 Uiso 1.00 1 c R
H(6) H -0.6333 0.1916 0.6887 0.022 Uiso 1.00 1 c R
H(7) H -0.0626 0.0151 0.7669 0.018 Uiso 1.00 1 c R
H(8) H 0.1084 0.1101 0.9346 0.019 Uiso 1.00 1 c R
H(9) H 0.2461 0.1210 0.8033 0.017 Uiso 1.00 1 c R
H(10) H 0.1615 -0.0459 0.7911 0.022 Uiso 1.00 1 c R
H(11) H 0.0886 -0.0446 0.8654 0.022 Uiso 1.00 1 c R
H(12) H 0.3366 -0.1217 0.8704 0.026 Uiso 1.00 1 c R
H(13) H 0.4168 -0.0283 0.8340 0.026 Uiso 1.00 1 c R
H(14) H 0.4708 -0.0189 0.9494 0.026 Uiso 1.00 1 c R
H(15) H 0.2880 -0.0266 0.9671 0.026 Uiso 1.00 1 c R
H(16) H 0.3659 0.1426 0.9753 0.023 Uiso 1.00 1 c R
H(17) H 0.4318 0.1404 0.8998 0.023 Uiso 1.00 1 c R
H(18) H 0.3856 0.6724 1.0313 0.032 Uiso 1.00 1 c R
H(19) H 0.4032 0.7229 0.9588 0.032 Uiso 1.00 1 c R
H(20) H 0.5111 0.6299 0.9789 0.032 Uiso 1.00 1 c R
H(21) H -0.5704 -0.0048 0.6173 0.026 Uiso 1.00 1 c R
H(22) H -0.7035 0.0167 0.6721 0.026 Uiso 1.00 1 c R
H(23) H -0.5762 -0.0688 0.6851 0.026 Uiso 1.00 1 c R
H(24) H -0.3095 -0.0217 0.7213 0.020 Uiso 1.00 1 c R

loop_
_atom_site_aniso_label
_atom_site_aniso_U_11
_atom_site_aniso_U_22
_atom_site_aniso_U_33
_atom_site_aniso_U_12
_atom_site_aniso_U_13
_atom_site_aniso_U_23
Mn(1) 0.01257(16) 0.01017(15) 0.01498(15) 0.00034(13) -0.00103(12) -0.00022(12)
O(1) 0.0158(8) 0.0118(7) 0.0229(7) 0.0012(6) -0.0032(6) -0.0037(5)
O(2) 0.0169(7) 0.0123(7) 0.0190(7) -0.0008(6) -0.0043(5) 0.0002(5)
N(1) 0.0139(8) 0.0140(10) 0.0147(8) 0.0025(7) -0.0002(6) 0.0010(6)
N(2) 0.0147(10) 0.0104(8) 0.0149(8) 0.0022(7) -0.0006(6) 0.0000(6)
N(3) 0.0189(10) 0.0181(9) 0.0170(9) -0.0055(8) 0.0008(7) -0.0000(7)
N(4) 0.0169(9) 0.0126(9) 0.0218(10) -0.0001(7) 0.0011(7) 0.0029(6)
N(5) 0.0332(11) 0.0281(11) 0.0167(9) 0.0000(10) 0.0001(8) -0.0024(9)
N(6) 0.0187(10) 0.0166(10) 0.0191(9) 0.0018(8) 0.0041(7) 0.0025(7)
N(7) 0.0168(9) 0.0161(9) 0.0143(8) -0.0021(8) -0.0008(6) 0.0041(7)
N(8) 0.0170(10) 0.0263(11) 0.0252(10) 0.0037(9) 0.0032(7) 0.0025(8)
C(1) 0.0152(11) 0.0137(10) 0.0129(9) -0.0009(8) -0.0002(7) -0.0014(7)
C(2) 0.0178(10) 0.0141(10) 0.0185(10) 0.0013(9) 0.0004(8) -0.0003(7)
C(3) 0.0257(12) 0.0132(10) 0.0183(10) -0.0017(9) 0.0013(9) -0.0017(8)
C(4) 0.0229(12) 0.0181(11) 0.0169(10) -0.0033(10) -0.0017(8) -0.0036(8)
C(5) 0.0190(11) 0.0179(11) 0.0172(10) -0.0008(9) -0.0019(8) -0.0012(8)
C(6) 0.0185(11) 0.0150(10) 0.0145(10) 0.0018(9) 0.0003(8) -0.0000(7)
C(7) 0.0128(10) 0.0167(10) 0.0148(9) 0.0015(8) 0.0001(8) 0.0017(8)
C(8) 0.0291(13) 0.0174(12) 0.0323(13) -0.0031(11) -0.0099(10) -0.0051(9)
C(9) 0.0156(10) 0.0169(11) 0.0121(9) -0.0042(9) -0.0015(7) -0.0004(7)
C(10) 0.0204(11) 0.0165(10) 0.0163(10) 0.0011(8) 0.0001(7) 0.0016(7)
C(11) 0.0142(10) 0.0204(11) 0.0193(10) 0.0002(10) -0.0025(8) 0.0029(8)
C(12) 0.0191(12) 0.0180(10) 0.0146(9) -0.0021(9) -0.0006(8) -0.0006(7)
C(13) 0.0182(11) 0.0148(10) 0.0165(10) -0.0010(9) 0.0011(8) -0.0008(8)
C(14) 0.0150(10) 0.0133(10) 0.0149(10) 0.0004(8) 0.0015(8) -0.0007(7)
C(15) 0.0166(10) 0.0117(10) 0.0164(10) -0.0002(8) 0.0013(8) -0.0003(7)
C(16) 0.0189(11) 0.0215(11) 0.0255(11) -0.0042(9) -0.0027(9) -0.0012(9)
C(17) 0.0168(11) 0.0101(10) 0.0196(11) 0.0040(8) 0.0010(8) -0.0006(7)
C(18) 0.0126(9) 0.0128(9) 0.0176(10) 0.0022(8) -0.0002(8) 0.0002(8)
C(19) 0.0222(11) 0.0115(10) 0.0201(10) 0.0027(8) 0.0008(9) -0.0013(8)
C(20) 0.0245(13) 0.0168(11) 0.0232(11) 0.0073(10) -0.0036(9) -0.0010(8)
C(21) 0.0243(12) 0.0170(11) 0.0245(12) 0.0071(10) -0.0050(9) -0.0006(8)
C(22) 0.0207(12) 0.0157(11) 0.0211(11) 0.0050(9) -0.0042(9) -0.0005(8)

loop_
_atom_type_symbol
_atom_type_description
_atom_type_scat_dispersion_real
_atom_type_scat_dispersion_imag
_atom_type_scat_source
C C 0.003 0.002
;
International Tables for Crystallography
(1992, Vol. C, Tables 4.2.6.8 and 6.1.1.4)
;
H H 0.000 0.000
;
International Tables for Crystallography
(1992, Vol. C, Table 6.1.1.4)
;
Mn Mn 0.337 0.728
;
International Tables for Crystallography
(1992, Vol. C, Tables 4.2.6.8 and 6.1.1.4)
;
N N 0.006 0.003
;
International Tables for Crystallography
(1992, Vol. C, Tables 4.2.6.8 and 6.1.1.4)
;
O O 0.011 0.006
;
International Tables for Crystallography
(1992, Vol. C, Tables 4.2.6.8 and 6.1.1.4)
;

loop_
_geom_angle_atom_site_label_1
_geom_angle_atom_site_label_2
_geom_angle_atom_site_label_3
_geom_angle
_geom_angle_publ_flag
O(1) Mn(1) O(2) 92.31(7) yes
O(1) Mn(1) N(1) 92.17(7) yes
O(1) Mn(1) N(2) 175.07(7) yes
O(1) Mn(1) N(3) 91.09(7) yes
O(1) Mn(1) N(6) 92.79(7) yes
O(2) Mn(1) N(1) 175.47(7) yes
O(2) Mn(1) N(2) 92.45(7) yes
O(2) Mn(1) N(3) 92.54(7) yes
O(2) Mn(1) N(6) 91.77(7) yes
N(1) Mn(1) N(2) 83.09(7) yes
N(1) Mn(1) N(3) 86.71(8) yes
N(1) Mn(1) N(6) 88.67(7) yes
N(2) Mn(1) N(3) 89.99(7) yes
N(2) Mn(1) N(6) 85.78(8) yes
N(3) Mn(1) N(6) 174.08(8) yes
Mn(1) O(1) C(1) 126.11(14) yes
Mn(1) O(2) C(9) 126.03(14) yes
Mn(1) N(1) C(7) 124.73(15) yes
Mn(1) N(1) C(17) 112.15(13) yes
C(7) N(1) C(17) 123.11(19) yes
Mn(1) N(2) C(15) 124.19(15) yes
Mn(1) N(2) C(18) 112.50(13) yes
C(15) N(2) C(18) 123.10(18) yes
Mn(1) N(3) N(4) 117.34(16) yes
N(3) N(4) N(5) 176.6(2) yes
Mn(1) N(6) N(7) 114.83(16) yes
N(6) N(7) N(8) 176.7(2) yes
O(1) C(1) C(2) 118.4(2) yes
O(1) C(1) C(6) 123.39(19) yes
C(2) C(1) C(6) 118.2(2) yes
C(1) C(2) C(3) 120.7(2) yes
C(2) C(3) C(4) 121.9(2) yes
C(3) C(4) C(5) 117.9(2) yes
C(3) C(4) C(8) 120.6(2) yes
C(5) C(4) C(8) 121.4(2) yes
C(4) C(5) C(6) 121.5(2) yes
C(1) C(6) C(5) 119.8(2) yes
C(1) C(6) C(7) 122.9(2) yes
C(5) C(6) C(7) 117.4(2) yes
N(1) C(7) C(6) 124.4(2) yes
O(2) C(9) C(10) 118.6(2) yes
O(2) C(9) C(14) 123.1(2) yes
C(10) C(9) C(14) 118.1(2) yes
C(9) C(10) C(11) 120.7(2) yes
C(10) C(11) C(12) 122.4(2) yes
C(11) C(12) C(13) 117.4(2) yes
C(11) C(12) C(16) 120.8(2) yes
C(13) C(12) C(16) 121.8(2) yes
C(12) C(13) C(14) 121.7(2) yes
C(9) C(14) C(13) 119.6(2) yes
C(9) C(14) C(15) 123.0(2) yes
C(13) C(14) C(15) 117.4(2) yes
N(2) C(15) C(14) 124.9(2) yes
N(1) C(17) C(18) 106.65(17) yes
N(1) C(17) C(22) 116.19(19) yes
C(18) C(17) C(22) 110.62(18) yes
N(2) C(18) C(17) 106.64(17) yes
N(2) C(18) C(19) 115.43(18) yes
C(17) C(18) C(19) 110.01(18) yes
C(18) C(19) C(20) 110.00(18) yes
C(19) C(20) C(21) 112.2(2) yes
C(20) C(21) C(22) 111.12(19) yes
C(17) C(22) C(21) 108.90(19) yes
C(1) C(2) H(1) 119.7 no
C(3) C(2) H(1) 119.7 no
C(2) C(3) H(2) 119.1 no
C(4) C(3) H(2) 119.1 no
C(4) C(5) H(3) 119.2 no
C(6) C(5) H(3) 119.2 no
N(1) C(7) H(4) 117.8 no
C(6) C(7) H(4) 117.8 no
C(4) C(8) H(18) 109.5 no
C(4) C(8) H(19) 109.5 no
C(4) C(8) H(20) 109.5 no
H(18) C(8) H(19) 109.5 no
H(18) C(8) H(20) 109.5 no
H(19) C(8) H(20) 109.5 no
C(9) C(10) H(5) 119.6 no
C(11) C(10) H(5) 119.6 no
C(10) C(11) H(6) 118.8 no
C(12) C(11) H(6) 118.8 no
C(12) C(13) H(24) 119.1 no
C(14) C(13) H(24) 119.2 no
N(2) C(15) H(7) 117.5 no
C(14) C(15) H(7) 117.5 no
C(12) C(16) H(21) 109.5 no
C(12) C(16) H(22) 109.5 no
C(12) C(16) H(23) 109.5 no
H(21) C(16) H(22) 109.5 no
H(21) C(16) H(23) 109.5 no
H(22) C(16) H(23) 109.5 no
N(1) C(17) H(8) 107.7 no
C(18) C(17) H(8) 107.7 no
C(22) C(17) H(8) 107.7 no
N(2) C(18) H(9) 108.2 no
C(17) C(18) H(9) 108.2 no
C(19) C(18) H(9) 108.2 no
C(18) C(19) H(10) 109.7 no
C(18) C(19) H(11) 109.7 no
C(20) C(19) H(10) 109.7 no
C(20) C(19) H(11) 109.7 no
H(10) C(19) H(11) 108.2 no
C(19) C(20) H(12) 109.2 no
C(19) C(20) H(13) 109.2 no
C(21) C(20) H(12) 109.2 no
C(21) C(20) H(13) 109.2 no
H(12) C(20) H(13) 107.9 no
C(20) C(21) H(14) 109.4 no
C(20) C(21) H(15) 109.4 no
C(22) C(21) H(14) 109.4 no
C(22) C(21) H(15) 109.4 no
H(14) C(21) H(15) 108.0 no
C(17) C(22) H(16) 109.9 no
C(17) C(22) H(17) 109.9 no
C(21) C(22) H(16) 109.9 no
C(21) C(22) H(17) 109.9 no
H(16) C(22) H(17) 108.3 no

loop_
_geom_bond_atom_site_label_1
_geom_bond_atom_site_label_2
_geom_bond_distance
_geom_bond_publ_flag
Mn(1) O(1) 1.8546(16) yes
Mn(1) O(2) 1.8522(16) yes
Mn(1) N(1) 1.9775(19) yes
Mn(1) N(2) 1.9912(17) yes
Mn(1) N(3) 1.992(2) yes
Mn(1) N(6) 1.9836(19) yes
O(1) C(1) 1.329(2) yes
O(2) C(9) 1.334(2) yes
N(1) C(7) 1.286(2) yes
N(1) C(17) 1.481(2) yes
N(2) C(15) 1.286(2) yes
N(2) C(18) 1.483(2) yes
N(3) N(4) 1.216(2) yes
N(4) N(5) 1.149(2) yes
N(6) N(7) 1.212(2) yes
N(7) N(8) 1.150(2) yes
C(1) C(2) 1.406(3) yes
C(1) C(6) 1.409(3) yes
C(2) C(3) 1.382(3) yes
C(3) C(4) 1.397(3) yes
C(4) C(5) 1.383(3) yes
C(4) C(8) 1.516(3) yes
C(5) C(6) 1.414(3) yes
C(6) C(7) 1.446(3) yes
C(9) C(10) 1.400(3) yes
C(9) C(14) 1.415(3) yes
C(10) C(11) 1.374(3) yes
C(11) C(12) 1.398(3) yes
C(12) C(13) 1.387(3) yes
C(12) C(16) 1.506(3) yes
C(13) C(14) 1.410(3) yes
C(14) C(15) 1.445(3) yes
C(17) C(18) 1.532(3) yes
C(17) C(22) 1.529(3) yes
C(18) C(19) 1.528(3) yes
C(19) C(20) 1.533(3) yes
C(20) C(21) 1.523(3) yes
C(21) C(22) 1.535(3) yes
C(2) H(1) 0.950 no
C(3) H(2) 0.950 no
C(5) H(3) 0.950 no
C(7) H(4) 0.950 no
C(8) H(18) 0.980 no
C(8) H(19) 0.980 no
C(8) H(20) 0.980 no
C(10) H(5) 0.950 no
C(11) H(6) 0.950 no
C(13) H(24) 0.950 no
C(15) H(7) 0.950 no
C(16) H(21) 0.980 no
C(16) H(22) 0.980 no
C(16) H(23) 0.980 no
C(17) H(8) 1.000 no
C(18) H(9) 1.000 no
C(19) H(10) 0.990 no
C(19) H(11) 0.990 no
C(20) H(12) 0.990 no
C(20) H(13) 0.990 no
C(21) H(14) 0.990 no
C(21) H(15) 0.990 no
C(22) H(16) 0.990 no
C(22) H(17) 0.990 no

loop_
_geom_contact_atom_site_label_1
_geom_contact_atom_site_label_2
_geom_contact_distance
_geom_contact_site_symmetry_2
Mn(1) N(4) 2.770(2) .
Mn(1) N(7) 2.7244(19) .
Mn(1) C(1) 2.848(2) .
Mn(1) C(6) 3.262(2) .
Mn(1) C(7) 2.909(2) .
Mn(1) C(9) 2.849(2) .
Mn(1) C(14) 3.266(2) .
Mn(1) C(15) 2.915(2) .
Mn(1) C(17) 2.884(2) .
Mn(1) C(18) 2.903(2) .
O(1) O(2) 2.673(2) .
O(1) N(1) 2.762(2) .
O(1) N(3) 2.747(2) .
O(1) N(6) 2.781(2) .
O(1) N(7) 2.848(2) .
O(1) N(8) 3.384(2) .
O(1) C(2) 2.349(2) .
O(1) C(6) 2.411(2) .
O(1) C(7) 2.927(2) .
O(1) C(16) 3.348(3) 3_456
O(2) O(1) 2.673(2) .
O(2) N(2) 2.777(2) .
O(2) N(3) 2.780(2) .
O(2) N(4) 2.889(2) .
O(2) N(5) 3.464(2) .
O(2) N(6) 2.756(2) .
O(2) N(7) 2.959(2) .
O(2) N(8) 3.595(2) .
O(2) C(10) 2.351(2) .
O(2) C(14) 2.417(2) .
O(2) C(15) 2.933(2) .
O(2) C(16) 3.476(2) 3_456
O(2) C(19) 3.484(2) 3_556
N(1) O(1) 2.762(2) .
N(1) N(2) 2.632(2) .
N(1) N(3) 2.725(2) .
N(1) N(6) 2.768(2) .
N(1) N(7) 3.590(2) 2_557
N(1) N(8) 3.307(2) 2_557
N(1) C(1) 2.945(2) .
N(1) C(6) 2.419(2) .
N(1) C(18) 2.418(2) .
N(1) C(22) 2.556(3) .
N(2) O(2) 2.777(2) .
N(2) N(1) 2.632(2) .
N(2) N(3) 2.816(2) .
N(2) N(4) 3.029(2) .
N(2) N(6) 2.705(2) .
N(2) C(9) 2.957(2) .
N(2) C(14) 2.422(2) .
N(2) C(17) 2.419(2) .
N(2) C(19) 2.546(2) .
N(3) O(1) 2.747(2) .
N(3) O(2) 2.780(2) .
N(3) N(1) 2.725(2) .
N(3) N(2) 2.816(2) .
N(3) N(5) 2.364(2) .
N(3) C(1) 3.171(2) .
N(3) C(6) 3.406(2) .
N(3) C(7) 3.247(2) .
N(3) C(13) 3.506(3) 3_556
N(3) C(18) 3.316(2) .
N(4) Mn(1) 2.770(2) .
N(4) O(2) 2.889(2) .
N(4) N(2) 3.029(2) .
N(4) C(11) 3.548(3) 1_655
N(4) C(15) 3.591(2) .
N(4) C(19) 3.541(3) 3_556
N(5) O(2) 3.464(2) .
N(5) N(3) 2.364(2) .
N(5) C(2) 3.317(3) 3_546
N(5) C(3) 3.360(3) 3_546
N(5) C(8) 3.556(3) 4_564
N(5) C(19) 3.527(3) 3_556
N(6) O(1) 2.781(2) .
N(6) O(2) 2.756(2) .
N(6) N(1) 2.768(2) .
N(6) N(2) 2.705(2) .
N(6) N(8) 2.361(3) .
N(6) C(7) 3.380(2) 2_457
N(6) C(9) 3.176(2) .
N(6) C(14) 3.413(2) .
N(6) C(15) 3.239(2) .
N(6) C(17) 3.185(3) .
N(6) C(18) 3.552(2) .
N(7) Mn(1) 2.7244(19) .
N(7) O(1) 2.848(2) .
N(7) O(2) 2.959(2) .
N(7) N(1) 3.590(2) 2_457
N(7) C(7) 3.138(2) 2_457
N(7) C(9) 3.358(2) .
N(7) C(22) 3.521(3) 2_457
N(8) O(1) 3.384(2) .
N(8) O(2) 3.595(2) .
N(8) N(1) 3.307(2) 2_457
N(8) N(6) 2.361(3) .
N(8) C(5) 3.541(3) 1_455
N(8) C(7) 3.237(3) 1_455
N(8) C(7) 3.264(3) 2_457
N(8) C(16) 3.303(3) 3_456
N(8) C(17) 3.234(2) 2_457
N(8) C(22) 3.444(3) 1_455
N(8) C(22) 3.441(3) 2_457
C(1) Mn(1) 2.848(2) .
C(1) N(1) 2.945(2) .
C(1) N(3) 3.171(2) .
C(1) C(3) 2.423(3) .
C(1) C(4) 2.837(3) .
C(1) C(5) 2.442(3) .
C(1) C(7) 2.508(3) .
C(2) O(1) 2.349(2) .
C(2) N(5) 3.317(3) 3_556
C(2) C(4) 2.429(3) .
C(2) C(5) 2.775(3) .
C(2) C(6) 2.415(3) .
C(2) C(15) 3.571(2) 3_556
C(3) N(5) 3.360(3) 3_556
C(3) C(1) 2.423(3) .
C(3) C(5) 2.382(3) .
C(3) C(6) 2.777(3) .
C(3) C(8) 2.531(3) .
C(4) C(1) 2.837(3) .
C(4) C(2) 2.429(3) .
C(4) C(6) 2.441(3) .
C(4) C(12) 3.548(3) 3_556
C(5) N(8) 3.541(3) 1_655
C(5) C(1) 2.442(3) .
C(5) C(2) 2.775(3) .
C(5) C(3) 2.382(3) .
C(5) C(7) 2.444(3) .
C(5) C(8) 2.529(3) .
C(5) C(16) 3.434(3) 3_556
C(6) Mn(1) 3.262(2) .
C(6) O(1) 2.411(2) .
C(6) N(1) 2.419(2) .
C(6) N(3) 3.406(2) .
C(6) C(2) 2.415(3) .
C(6) C(3) 2.777(3) .
C(6) C(4) 2.441(3) .
C(7) Mn(1) 2.909(2) .
C(7) O(1) 2.927(2) .
C(7) N(3) 3.247(2) .
C(7) N(6) 3.380(2) 2_557
C(7) N(7) 3.138(2) 2_557
C(7) N(8) 3.237(3) 1_655
C(7) N(8) 3.264(3) 2_557
C(7) C(1) 2.508(3) .
C(7) C(5) 2.444(3) .
C(7) C(17) 2.436(3) .
C(7) C(18) 3.554(3) .
C(7) C(22) 2.895(3) .
C(8) N(5) 3.556(3) 4_565
C(8) C(3) 2.531(3) .
C(8) C(5) 2.529(3) .
C(9) Mn(1) 2.849(2) .
C(9) N(2) 2.957(2) .
C(9) N(6) 3.176(2) .
C(9) N(7) 3.358(2) .
C(9) C(11) 2.412(3) .
C(9) C(12) 2.839(3) .
C(9) C(13) 2.442(3) .
C(9) C(15) 2.513(3) .
C(10) O(2) 2.351(2) .
C(10) C(12) 2.429(3) .
C(10) C(13) 2.773(3) .
C(10) C(14) 2.415(3) .
C(10) C(20) 3.552(3) 3_556
C(11) N(4) 3.548(3) 1_455
C(11) C(9) 2.412(3) .
C(11) C(13) 2.379(3) .
C(11) C(14) 2.771(3) .
C(11) C(16) 2.526(3) .
C(12) C(4) 3.548(3) 3_546
C(12) C(9) 2.839(3) .
C(12) C(10) 2.429(3) .
C(12) C(14) 2.443(3) .
C(13) N(3) 3.506(3) 3_546
C(13) C(9) 2.442(3) .
C(13) C(10) 2.773(3) .
C(13) C(11) 2.379(3) .
C(13) C(15) 2.439(3) .
C(13) C(16) 2.528(3) .
C(14) Mn(1) 3.266(2) .
C(14) O(2) 2.417(2) .
C(14) N(2) 2.422(2) .
C(14) N(6) 3.413(2) .
C(14) C(10) 2.415(3) .
C(14) C(11) 2.771(3) .
C(14) C(12) 2.443(3) .
C(15) Mn(1) 2.915(2) .
C(15) O(2) 2.933(2) .
C(15) N(4) 3.591(2) .
C(15) N(6) 3.239(2) .
C(15) C(2) 3.571(2) 3_546
C(15) C(9) 2.513(3) .
C(15) C(13) 2.439(3) .
C(15) C(17) 3.554(3) .
C(15) C(18) 2.437(3) .
C(15) C(19) 2.882(3) .
C(16) O(1) 3.348(3) 3_446
C(16) O(2) 3.476(2) 3_446
C(16) N(8) 3.303(3) 3_446
C(16) C(5) 3.434(3) 3_546
C(16) C(11) 2.526(3) .
C(16) C(13) 2.528(3) .
C(17) Mn(1) 2.884(2) .
C(17) N(2) 2.419(2) .
C(17) N(6) 3.185(3) .
C(17) N(8) 3.234(2) 2_557
C(17) C(7) 2.436(3) .
C(17) C(15) 3.554(3) .
C(17) C(19) 2.507(3) .
C(17) C(20) 2.918(3) .
C(17) C(21) 2.493(3) .
C(18) Mn(1) 2.903(2) .
C(18) N(1) 2.418(2) .
C(18) N(3) 3.316(2) .
C(18) N(6) 3.552(2) .
C(18) C(7) 3.554(3) .
C(18) C(15) 2.437(3) .
C(18) C(20) 2.507(3) .
C(18) C(21) 2.941(3) .
C(18) C(22) 2.517(3) .
C(19) O(2) 3.484(2) 3_546
C(19) N(2) 2.546(2) .
C(19) N(4) 3.541(3) 3_546
C(19) N(5) 3.527(3) 3_546
C(19) C(15) 2.882(3) .
C(19) C(17) 2.507(3) .
C(19) C(21) 2.536(3) .
C(19) C(22) 2.968(3) .
C(20) C(10) 3.552(3) 3_546
C(20) C(17) 2.918(3) .
C(20) C(18) 2.507(3) .
C(20) C(22) 2.522(3) .
C(21) C(17) 2.493(3) .
C(21) C(18) 2.941(3) .
C(21) C(19) 2.536(3) .
C(22) N(1) 2.556(3) .
C(22) N(7) 3.521(3) 2_557
C(22) N(8) 3.444(3) 1_655
C(22) N(8) 3.441(3) 2_557
C(22) C(7) 2.895(3) .
C(22) C(18) 2.517(3) .
C(22) C(19) 2.968(3) .
C(22) C(20) 2.522(3) .
Mn(1) H(8) 3.140 .
Mn(1) H(9) 3.209 .
O(1) H(1) 2.531 .
O(1) H(7) 3.338 3_556
O(1) H(10) 3.475 3_556
O(1) H(16) 3.136 2_457
O(1) H(21) 3.434 3_456
O(1) H(22) 2.726 3_456
O(1) H(23) 3.379 3_456
O(2) H(5) 2.534 .
O(2) H(10) 2.638 3_556
O(2) H(12) 3.445 3_556
O(2) H(22) 3.295 3_456
O(2) H(23) 2.796 3_456
N(1) H(4) 1.923 .
N(1) H(8) 2.023 .
N(1) H(9) 2.670 .
N(1) H(16) 2.771 .
N(1) H(17) 2.790 .
N(2) H(7) 1.920 .
N(2) H(8) 2.658 .
N(2) H(9) 2.031 .
N(2) H(10) 2.779 .
N(2) H(11) 2.745 .
N(3) H(5) 3.493 1_655
N(3) H(6) 3.191 1_655
N(3) H(7) 2.725 3_556
N(3) H(9) 2.984 .
N(3) H(10) 3.249 3_556
N(3) H(24) 2.603 3_556
N(4) H(1) 3.434 3_546
N(4) H(6) 2.724 1_655
N(4) H(7) 2.924 3_556
N(4) H(9) 3.236 .
N(4) H(10) 3.060 3_556
N(4) H(11) 3.078 3_556
N(4) H(24) 3.231 3_556
N(5) H(1) 2.690 3_546
N(5) H(2) 2.765 3_546
N(5) H(6) 2.708 1_655
N(5) H(7) 3.494 3_556
N(5) H(10) 3.331 3_556
N(5) H(11) 2.840 3_556
N(5) H(18) 2.602 4_564
N(6) H(3) 3.340 2_457
N(6) H(4) 2.764 2_457
N(6) H(8) 2.783 .
N(6) H(16) 3.014 2_457
N(6) H(17) 3.569 1_455
N(7) H(4) 3.454 1_455
N(7) H(4) 2.733 2_457
N(7) H(8) 3.419 2_457
N(7) H(16) 3.580 1_455
N(7) H(16) 2.675 2_457
N(7) H(17) 3.002 1_455
N(7) H(21) 3.449 3_456
N(7) H(23) 3.350 3_456
N(8) H(3) 2.808 1_455
N(8) H(4) 2.475 1_455
N(8) H(4) 3.115 2_457
N(8) H(8) 2.707 2_457
N(8) H(16) 3.132 1_455
N(8) H(16) 2.815 2_457
N(8) H(17) 2.847 1_455
N(8) H(21) 2.780 3_456
N(8) H(23) 3.014 3_456
C(1) H(1) 2.049 .
C(1) H(2) 3.274 .
C(1) H(3) 3.294 .
C(1) H(4) 3.334 .
C(1) H(7) 3.395 3_556
C(1) H(14) 3.198 2_457
C(1) H(16) 3.276 2_457
C(1) H(22) 3.424 3_456
C(1) H(24) 3.238 3_556
C(2) H(2) 2.022 .
C(2) H(7) 3.407 3_556
C(2) H(14) 3.088 2_457
C(2) H(15) 3.397 2_457
C(2) H(22) 3.228 3_456
C(2) H(24) 3.568 3_556
C(3) H(1) 2.028 .
C(3) H(3) 3.242 .
C(3) H(14) 3.206 2_457
C(3) H(18) 2.971 .
C(3) H(18) 3.597 2_467
C(3) H(19) 2.627 .
C(3) H(20) 3.278 .
C(4) H(1) 3.279 .
C(4) H(2) 2.036 .
C(4) H(3) 2.024 .
C(4) H(14) 3.408 2_457
C(4) H(18) 2.061 .
C(4) H(19) 2.061 .
C(4) H(20) 2.061 .
C(4) H(21) 3.106 3_556
C(5) H(2) 3.239 .
C(5) H(4) 2.577 .
C(5) H(14) 3.466 2_457
C(5) H(18) 2.980 .
C(5) H(19) 3.267 .
C(5) H(20) 2.626 .
C(5) H(21) 2.673 3_556
C(5) H(24) 3.525 3_556
C(6) H(1) 3.276 .
C(6) H(3) 2.053 .
C(6) H(4) 2.068 .
C(6) H(14) 3.390 2_457
C(6) H(16) 3.533 2_457
C(6) H(21) 3.452 3_556
C(6) H(24) 3.197 3_556
C(7) H(3) 2.584 .
C(7) H(8) 2.962 .
C(7) H(16) 2.749 .
C(7) H(17) 2.954 .
C(8) H(2) 2.674 .
C(8) H(2) 3.240 2_567
C(8) H(3) 2.678 .
C(8) H(21) 3.295 3_556
C(9) H(5) 2.044 .
C(9) H(6) 3.261 .
C(9) H(7) 3.338 .
C(9) H(10) 3.494 3_556
C(9) H(12) 3.368 3_556
C(9) H(23) 3.289 3_456
C(9) H(24) 3.295 .
C(10) H(6) 2.012 .
C(10) H(9) 3.436 1_455
C(10) H(12) 2.896 3_556
C(10) H(13) 3.363 3_556
C(10) H(23) 2.998 3_456
C(11) H(5) 2.020 .
C(11) H(9) 2.796 1_455
C(11) H(12) 3.570 3_556
C(11) H(19) 3.515 3_546
C(11) H(21) 2.964 .
C(11) H(22) 2.623 .
C(11) H(23) 3.274 .
C(11) H(24) 3.241 .
C(12) H(5) 3.278 .
C(12) H(6) 2.034 .
C(12) H(9) 3.140 1_455
C(12) H(13) 3.110 1_455
C(12) H(21) 2.052 .
C(12) H(22) 2.052 .
C(12) H(23) 2.052 .
C(12) H(24) 2.027 .
C(13) H(6) 3.237 .
C(13) H(7) 2.567 .
C(13) H(13) 3.161 1_455
C(13) H(21) 2.961 .
C(13) H(22) 3.274 .
C(13) H(23) 2.635 .
C(14) H(5) 3.276 .
C(14) H(7) 2.064 .
C(14) H(24) 2.049 .
C(15) H(1) 3.427 3_546
C(15) H(8) 3.593 .
C(15) H(9) 2.966 .
C(15) H(10) 2.766 .
C(15) H(11) 2.889 .
C(15) H(24) 2.578 .
C(16) H(1) 3.346 3_446
C(16) H(3) 3.291 3_546
C(16) H(5) 3.221 3_446
C(16) H(6) 2.668 .
C(16) H(9) 3.486 1_455
C(16) H(10) 3.309 1_455
C(16) H(13) 3.374 1_455
C(16) H(20) 3.451 3_546
C(16) H(24) 2.680 .
C(17) H(4) 2.571 .
C(17) H(9) 2.075 .
C(17) H(10) 3.364 .
C(17) H(11) 2.729 .
C(17) H(13) 3.296 .
C(17) H(14) 3.351 .
C(17) H(15) 2.711 .
C(17) H(16) 2.085 .
C(17) H(17) 2.085 .
C(18) H(7) 2.567 .
C(18) H(8) 2.069 .
C(18) H(10) 2.081 .
C(18) H(11) 2.081 .
C(18) H(12) 3.359 .
C(18) H(13) 2.742 .
C(18) H(15) 3.304 .
C(18) H(16) 3.374 .
C(18) H(17) 2.722 .
C(18) H(22) 3.577 1_655
C(19) H(7) 2.488 .
C(19) H(8) 2.654 .
C(19) H(9) 2.071 .
C(19) H(12) 2.080 .
C(19) H(13) 2.080 .
C(19) H(14) 3.383 .
C(19) H(15) 2.774 .
C(19) H(17) 3.304 .
C(19) H(22) 3.472 1_655
C(20) H(5) 3.058 3_546
C(20) H(8) 3.172 .
C(20) H(9) 2.692 .
C(20) H(10) 2.086 .
C(20) H(11) 2.086 .
C(20) H(14) 2.074 .
C(20) H(15) 2.074 .
C(20) H(16) 3.374 .
C(20) H(17) 2.751 .
C(21) H(8) 2.640 .
C(21) H(9) 3.230 .
C(21) H(10) 3.382 .
C(21) H(11) 2.781 .
C(21) H(12) 2.071 .
C(21) H(13) 2.071 .
C(21) H(16) 2.091 .
C(21) H(17) 2.091 .
C(22) H(4) 2.492 .
C(22) H(8) 2.066 .
C(22) H(9) 2.677 .
C(22) H(11) 3.336 .
C(22) H(12) 3.371 .
C(22) H(13) 2.754 .
C(22) H(14) 2.085 .
C(22) H(15) 2.085 .
H(1) O(1) 2.531 .
H(1) N(4) 3.434 3_556
H(1) N(5) 2.690 3_556
H(1) C(1) 2.049 .
H(1) C(3) 2.028 .
H(1) C(4) 3.279 .
H(1) C(6) 3.276 .
H(1) C(15) 3.427 3_556
H(1) C(16) 3.346 3_456
H(1) H(2) 2.314 .
H(1) H(6) 3.273 3_456
H(1) H(7) 3.318 3_556
H(1) H(14) 3.481 2_457
H(1) H(15) 3.362 2_457
H(1) H(21) 3.399 3_456
H(1) H(22) 2.497 3_456
H(2) N(5) 2.765 3_556
H(2) C(1) 3.274 .
H(2) C(2) 2.022 .
H(2) C(4) 2.036 .
H(2) C(5) 3.239 .
H(2) C(8) 2.674 .
H(2) C(8) 3.240 2_467
H(2) H(1) 2.314 .
H(2) H(12) 3.229 1_565
H(2) H(18) 3.037 .
H(2) H(18) 2.849 2_467
H(2) H(19) 2.455 .
H(2) H(19) 3.171 2_467
H(2) H(20) 3.536 .
H(2) H(20) 3.161 2_467
H(3) N(6) 3.340 2_557
H(3) N(8) 2.808 1_655
H(3) C(1) 3.294 .
H(3) C(3) 3.242 .
H(3) C(4) 2.024 .
H(3) C(6) 2.053 .
H(3) C(7) 2.584 .
H(3) C(8) 2.678 .
H(3) C(16) 3.291 3_556
H(3) H(4) 2.357 .
H(3) H(8) 2.694 2_557
H(3) H(18) 3.053 .
H(3) H(19) 3.533 .
H(3) H(20) 2.461 .
H(3) H(21) 2.393 3_556
H(3) H(23) 3.552 3_556
H(4) N(1) 1.923 .
H(4) N(6) 2.764 2_557
H(4) N(7) 3.454 1_655
H(4) N(7) 2.733 2_557
H(4) N(8) 2.475 1_655
H(4) N(8) 3.115 2_557
H(4) C(1) 3.334 .
H(4) C(5) 2.577 .
H(4) C(6) 2.068 .
H(4) C(17) 2.571 .
H(4) C(22) 2.492 .
H(4) H(3) 2.357 .
H(4) H(8) 3.108 .
H(4) H(8) 3.544 2_557
H(4) H(16) 2.128 .
H(4) H(17) 2.506 .
H(5) O(2) 2.534 .
H(5) N(3) 3.493 1_455
H(5) C(9) 2.044 .
H(5) C(11) 2.020 .
H(5) C(12) 3.278 .
H(5) C(14) 3.276 .
H(5) C(16) 3.221 3_456
H(5) C(20) 3.058 3_556
H(5) H(6) 2.302 .
H(5) H(10) 3.350 3_556
H(5) H(12) 2.624 3_556
H(5) H(13) 2.651 3_556
H(5) H(23) 2.279 3_456
H(5) H(24) 3.030 3_456
H(6) N(3) 3.191 1_455
H(6) N(4) 2.724 1_455
H(6) N(5) 2.708 1_455
H(6) C(9) 3.261 .
H(6) C(10) 2.012 .
H(6) C(12) 2.034 .
H(6) C(13) 3.237 .
H(6) C(16) 2.668 .
H(6) H(1) 3.273 3_446
H(6) H(5) 2.302 .
H(6) H(9) 2.676 1_455
H(6) H(19) 3.557 3_546
H(6) H(20) 3.590 3_546
H(6) H(21) 3.041 .
H(6) H(22) 2.444 .
H(6) H(23) 3.527 .
H(7) O(1) 3.338 3_546
H(7) N(2) 1.920 .
H(7) N(3) 2.725 3_546
H(7) N(4) 2.924 3_546
H(7) N(5) 3.494 3_546
H(7) C(1) 3.395 3_546
H(7) C(2) 3.407 3_546
H(7) C(9) 3.338 .
H(7) C(13) 2.567 .
H(7) C(14) 2.064 .
H(7) C(18) 2.567 .
H(7) C(19) 2.488 .
H(7) H(1) 3.318 3_546
H(7) H(9) 3.079 .
H(7) H(10) 2.134 .
H(7) H(11) 2.480 .
H(7) H(22) 3.598 1_655
H(7) H(24) 2.345 .
H(8) Mn(1) 3.140 .
H(8) N(1) 2.023 .
H(8) N(2) 2.658 .
H(8) N(6) 2.783 .
H(8) N(7) 3.419 2_557
H(8) N(8) 2.707 2_557
H(8) C(7) 2.962 .
H(8) C(15) 3.593 .
H(8) C(18) 2.069 .
H(8) C(19) 2.654 .
H(8) C(20) 3.172 .
H(8) C(21) 2.640 .
H(8) C(22) 2.066 .
H(8) H(3) 2.694 2_457
H(8) H(4) 3.108 .
H(8) H(4) 3.544 2_457
H(8) H(9) 2.869 .
H(8) H(10) 3.570 .
H(8) H(11) 2.497 .
H(8) H(14) 3.554 .
H(8) H(15) 2.475 .
H(8) H(16) 2.381 .
H(8) H(17) 2.873 .
H(9) Mn(1) 3.209 .
H(9) N(1) 2.670 .
H(9) N(2) 2.031 .
H(9) N(3) 2.984 .
H(9) N(4) 3.236 .
H(9) C(10) 3.436 1_655
H(9) C(11) 2.796 1_655
H(9) C(12) 3.140 1_655
H(9) C(15) 2.966 .
H(9) C(16) 3.486 1_655
H(9) C(17) 2.075 .
H(9) C(19) 2.071 .
H(9) C(20) 2.692 .
H(9) C(21) 3.230 .
H(9) C(22) 2.677 .
H(9) H(6) 2.676 1_655
H(9) H(7) 3.079 .
H(9) H(8) 2.869 .
H(9) H(10) 2.365 .
H(9) H(11) 2.875 .
H(9) H(13) 2.550 .
H(9) H(16) 3.583 .
H(9) H(17) 2.502 .
H(9) H(22) 2.995 1_655
H(10) O(1) 3.475 3_546
H(10) O(2) 2.638 3_546
H(10) N(2) 2.779 .
H(10) N(3) 3.249 3_546
H(10) N(4) 3.060 3_546
H(10) N(5) 3.331 3_546
H(10) C(9) 3.494 3_546
H(10) C(15) 2.766 .
H(10) C(16) 3.309 1_655
H(10) C(17) 3.364 .
H(10) C(18) 2.081 .
H(10) C(20) 2.086 .
H(10) C(21) 3.382 .
H(10) H(5) 3.350 3_546
H(10) H(7) 2.134 .
H(10) H(8) 3.570 .
H(10) H(9) 2.365 .
H(10) H(11) 1.603 .
H(10) H(12) 2.399 .
H(10) H(13) 2.352 .
H(10) H(22) 2.765 1_655
H(10) H(23) 3.091 1_655
H(11) N(2) 2.745 .
H(11) N(4) 3.078 3_546
H(11) N(5) 2.840 3_546
H(11) C(15) 2.889 .
H(11) C(17) 2.729 .
H(11) C(18) 2.081 .
H(11) C(20) 2.086 .
H(11) C(21) 2.781 .
H(11) C(22) 3.336 .
H(11) H(7) 2.480 .
H(11) H(8) 2.497 .
H(11) H(9) 2.875 .
H(11) H(10) 1.603 .
H(11) H(12) 2.357 .
H(11) H(13) 2.877 .
H(11) H(15) 2.655 .
H(11) H(18) 3.188 2_457
H(11) H(20) 3.370 2_457
H(12) O(2) 3.445 3_546
H(12) C(9) 3.368 3_546
H(12) C(10) 2.896 3_546
H(12) C(11) 3.570 3_546
H(12) C(18) 3.359 .
H(12) C(19) 2.080 .
H(12) C(21) 2.071 .
H(12) C(22) 3.371 .
H(12) H(2) 3.229 1_545
H(12) H(5) 2.624 3_546
H(12) H(10) 2.399 .
H(12) H(11) 2.357 .
H(12) H(13) 1.601 .
H(12) H(14) 2.383 .
H(12) H(15) 2.346 .
H(12) H(19) 2.786 1_545
H(13) C(10) 3.363 3_546
H(13) C(12) 3.110 1_655
H(13) C(13) 3.161 1_655
H(13) C(16) 3.374 1_655
H(13) C(17) 3.296 .
H(13) C(18) 2.742 .
H(13) C(19) 2.080 .
H(13) C(21) 2.071 .
H(13) C(22) 2.754 .
H(13) H(5) 2.651 3_546
H(13) H(9) 2.550 .
H(13) H(10) 2.352 .
H(13) H(11) 2.877 .
H(13) H(12) 1.601 .
H(13) H(14) 2.344 .
H(13) H(15) 2.867 .
H(13) H(17) 2.616 .
H(13) H(22) 3.437 1_655
H(13) H(23) 3.014 1_655
H(13) H(24) 3.239 1_655
H(14) C(1) 3.198 2_557
H(14) C(2) 3.088 2_557
H(14) C(3) 3.206 2_557
H(14) C(4) 3.408 2_557
H(14) C(5) 3.466 2_557
H(14) C(6) 3.390 2_557
H(14) C(17) 3.351 .
H(14) C(19) 3.383 .
H(14) C(20) 2.074 .
H(14) C(22) 2.085 .
H(14) H(1) 3.481 2_557
H(14) H(8) 3.554 .
H(14) H(12) 2.383 .
H(14) H(13) 2.344 .
H(14) H(15) 1.602 .
H(14) H(16) 2.400 .
H(14) H(17) 2.376 .
H(14) H(19) 3.517 1_545
H(15) C(2) 3.397 2_557
H(15) C(17) 2.711 .
H(15) C(18) 3.304 .
H(15) C(19) 2.774 .
H(15) C(20) 2.074 .
H(15) C(22) 2.085 .
H(15) H(1) 3.362 2_557
H(15) H(8) 2.475 .
H(15) H(11) 2.655 .
H(15) H(12) 2.346 .
H(15) H(13) 2.867 .
H(15) H(14) 1.602 .
H(15) H(16) 2.371 .
H(15) H(17) 2.884 .
H(15) H(19) 3.505 1_545
H(15) H(20) 2.942 2_457
H(15) H(21) 3.543 4_455
H(16) O(1) 3.136 2_557
H(16) N(1) 2.771 .
H(16) N(6) 3.014 2_557
H(16) N(7) 3.580 1_655
H(16) N(7) 2.675 2_557
H(16) N(8) 3.132 1_655
H(16) N(8) 2.815 2_557
H(16) C(1) 3.276 2_557
H(16) C(6) 3.533 2_557
H(16) C(7) 2.749 .
H(16) C(17) 2.085 .
H(16) C(18) 3.374 .
H(16) C(20) 3.374 .
H(16) C(21) 2.091 .
H(16) H(4) 2.128 .
H(16) H(8) 2.381 .
H(16) H(9) 3.583 .
H(16) H(14) 2.400 .
H(16) H(15) 2.371 .
H(16) H(17) 1.605 .
H(17) N(1) 2.790 .
H(17) N(6) 3.569 1_655
H(17) N(7) 3.002 1_655
H(17) N(8) 2.847 1_655
H(17) C(7) 2.954 .
H(17) C(17) 2.085 .
H(17) C(18) 2.722 .
H(17) C(19) 3.304 .
H(17) C(20) 2.751 .
H(17) C(21) 2.091 .
H(17) H(4) 2.506 .
H(17) H(8) 2.873 .
H(17) H(9) 2.502 .
H(17) H(13) 2.616 .
H(17) H(14) 2.376 .
H(17) H(15) 2.884 .
H(17) H(16) 1.605 .
H(18) N(5) 2.602 4_565
H(18) C(3) 2.971 .
H(18) C(3) 3.597 2_567
H(18) C(4) 2.061 .
H(18) C(5) 2.980 .
H(18) H(2) 3.037 .
H(18) H(2) 2.849 2_567
H(18) H(3) 3.053 .
H(18) H(11) 3.188 2_557
H(18) H(19) 1.600 .
H(18) H(20) 1.600 .
H(19) C(3) 2.627 .
H(19) C(4) 2.061 .
H(19) C(5) 3.267 .
H(19) C(11) 3.515 3_556
H(19) H(2) 2.455 .
H(19) H(2) 3.171 2_567
H(19) H(3) 3.533 .
H(19) H(6) 3.557 3_556
H(19) H(12) 2.786 1_565
H(19) H(14) 3.517 1_565
H(19) H(15) 3.505 1_565
H(19) H(18) 1.600 .
H(19) H(20) 1.600 .
H(20) C(3) 3.278 .
H(20) C(4) 2.061 .
H(20) C(5) 2.626 .
H(20) C(16) 3.451 3_556
H(20) H(2) 3.536 .
H(20) H(2) 3.161 2_567
H(20) H(3) 2.461 .
H(20) H(6) 3.590 3_556
H(20) H(11) 3.370 2_557
H(20) H(15) 2.942 2_557
H(20) H(18) 1.600 .
H(20) H(19) 1.600 .
H(20) H(21) 2.680 3_556
H(21) O(1) 3.434 3_446
H(21) N(7) 3.449 3_446
H(21) N(8) 2.780 3_446
H(21) C(4) 3.106 3_546
H(21) C(5) 2.673 3_546
H(21) C(6) 3.452 3_546
H(21) C(8) 3.295 3_546
H(21) C(11) 2.964 .
H(21) C(12) 2.052 .
H(21) C(13) 2.961 .
H(21) H(1) 3.399 3_446
H(21) H(3) 2.393 3_546
H(21) H(6) 3.041 .
H(21) H(15) 3.543 4_454
H(21) H(20) 2.680 3_546
H(21) H(22) 1.600 .
H(21) H(23) 1.600 .
H(21) H(24) 3.049 .
H(22) O(1) 2.726 3_446
H(22) O(2) 3.295 3_446
H(22) C(1) 3.424 3_446
H(22) C(2) 3.228 3_446
H(22) C(11) 2.623 .
H(22) C(12) 2.052 .
H(22) C(13) 3.274 .
H(22) C(18) 3.577 1_455
H(22) C(19) 3.472 1_455
H(22) H(1) 2.497 3_446
H(22) H(6) 2.444 .
H(22) H(7) 3.598 1_455
H(22) H(9) 2.995 1_455
H(22) H(10) 2.765 1_455
H(22) H(13) 3.437 1_455
H(22) H(21) 1.600 .
H(22) H(23) 1.600 .
H(22) H(24) 3.539 .
H(23) O(1) 3.379 3_446
H(23) O(2) 2.796 3_446
H(23) N(7) 3.350 3_446
H(23) N(8) 3.014 3_446
H(23) C(9) 3.289 3_446
H(23) C(10) 2.998 3_446
H(23) C(11) 3.274 .
H(23) C(12) 2.052 .
H(23) C(13) 2.635 .
H(23) H(3) 3.552 3_546
H(23) H(5) 2.279 3_446
H(23) H(6) 3.527 .
H(23) H(10) 3.091 1_455
H(23) H(13) 3.014 1_455
H(23) H(21) 1.600 .
H(23) H(22) 1.600 .
H(23) H(24) 2.469 .
H(24) N(3) 2.603 3_546
H(24) N(4) 3.231 3_546
H(24) C(1) 3.238 3_546
H(24) C(2) 3.568 3_546
H(24) C(5) 3.525 3_546
H(24) C(6) 3.197 3_546
H(24) C(9) 3.295 .
H(24) C(11) 3.241 .
H(24) C(12) 2.027 .
H(24) C(14) 2.049 .
H(24) C(15) 2.578 .
H(24) C(16) 2.680 .
H(24) H(5) 3.030 3_446
H(24) H(7) 2.345 .
H(24) H(13) 3.239 1_455
H(24) H(21) 3.049 .
H(24) H(22) 3.539 .
H(24) H(23) 2.469 .

loop_
_geom_torsion_atom_site_label_1
_geom_torsion_atom_site_label_2
_geom_torsion_atom_site_label_3
_geom_torsion_atom_site_label_4
_geom_torsion
O(1) Mn(1) O(2) C(9) -150.52(17)
O(2) Mn(1) O(1) C(1) -151.28(16)
O(1) Mn(1) N(1) C(7) -18.51(19)
O(1) Mn(1) N(1) C(17) 162.60(14)
N(1) Mn(1) O(1) C(1) 28.05(17)
O(1) Mn(1) N(3) N(4) -129.72(17)
N(3) Mn(1) O(1) C(1) -58.69(17)
O(1) Mn(1) N(6) N(7) 38.22(17)
N(6) Mn(1) O(1) C(1) 116.83(17)
O(2) Mn(1) N(2) C(15) -17.44(18)
O(2) Mn(1) N(2) C(18) 167.76(14)
N(2) Mn(1) O(2) C(9) 28.19(17)
O(2) Mn(1) N(3) N(4) -37.36(18)
N(3) Mn(1) O(2) C(9) 118.29(17)
O(2) Mn(1) N(6) N(7) -54.18(16)
N(6) Mn(1) O(2) C(9) -57.66(17)
N(1) Mn(1) N(2) C(15) 163.34(19)
N(1) Mn(1) N(2) C(18) -11.47(14)
N(2) Mn(1) N(1) C(7) 162.85(19)
N(2) Mn(1) N(1) C(17) -16.04(14)
N(1) Mn(1) N(3) N(4) 138.17(18)
N(3) Mn(1) N(1) C(7) 72.46(19)
N(3) Mn(1) N(1) C(17) -106.43(14)
N(1) Mn(1) N(6) N(7) 130.33(17)
N(6) Mn(1) N(1) C(7) -111.25(19)
N(6) Mn(1) N(1) C(17) 69.86(14)
N(2) Mn(1) N(3) N(4) 55.09(17)
N(3) Mn(1) N(2) C(15) -109.98(18)
N(3) Mn(1) N(2) C(18) 75.22(14)
N(2) Mn(1) N(6) N(7) -146.50(17)
N(6) Mn(1) N(2) C(15) 74.16(18)
N(6) Mn(1) N(2) C(18) -100.64(14)
Mn(1) O(1) C(1) C(2) 157.22(15)
Mn(1) O(1) C(1) C(6) -24.3(2)
Mn(1) O(2) C(9) C(10) 157.78(15)
Mn(1) O(2) C(9) C(14) -25.7(2)
Mn(1) N(1) C(7) C(6) 4.8(3)
Mn(1) N(1) C(17) C(18) 38.8(2)
Mn(1) N(1) C(17) C(22) 162.59(15)
C(7) N(1) C(17) C(18) -140.2(2)
C(7) N(1) C(17) C(22) -16.3(3)
C(17) N(1) C(7) C(6) -176.4(2)
Mn(1) N(2) C(15) C(14) 3.8(3)
Mn(1) N(2) C(18) C(17) 34.92(19)
Mn(1) N(2) C(18) C(19) 157.43(15)
C(15) N(2) C(18) C(17) -139.9(2)
C(15) N(2) C(18) C(19) -17.4(2)
C(18) N(2) C(15) C(14) 178.02(19)
O(1) C(1) C(2) C(3) 179.29(19)
O(1) C(1) C(6) C(5) -177.56(19)
O(1) C(1) C(6) C(7) 1.8(3)
C(2) C(1) C(6) C(5) 0.9(3)
C(2) C(1) C(6) C(7) -179.8(2)
C(6) C(1) C(2) C(3) 0.7(3)
C(1) C(2) C(3) C(4) -1.5(3)
C(2) C(3) C(4) C(5) 0.5(3)
C(2) C(3) C(4) C(8) 178.8(2)
C(3) C(4) C(5) C(6) 1.2(3)
C(8) C(4) C(5) C(6) -177.1(2)
C(4) C(5) C(6) C(1) -1.9(3)
C(4) C(5) C(6) C(7) 178.7(2)
C(1) C(6) C(7) N(1) 7.9(3)
C(5) C(6) C(7) N(1) -172.8(2)
O(2) C(9) C(10) C(11) 174.54(19)
O(2) C(9) C(14) C(13) -174.95(19)
O(2) C(9) C(14) C(15) 3.5(3)
C(10) C(9) C(14) C(13) 1.6(3)
C(10) C(9) C(14) C(15) 179.99(16)
C(14) C(9) C(10) C(11) -2.1(3)
C(9) C(10) C(11) C(12) 1.2(3)
C(10) C(11) C(12) C(13) 0.4(3)
C(10) C(11) C(12) C(16) -178.3(2)
C(11) C(12) C(13) C(14) -1.0(3)
C(16) C(12) C(13) C(14) 177.7(2)
C(12) C(13) C(14) C(9) -0.0(2)
C(12) C(13) C(14) C(15) -178.5(2)
C(9) C(14) C(15) N(2) 7.4(3)
C(13) C(14) C(15) N(2) -174.2(2)
N(1) C(17) C(18) N(2) -46.5(2)
N(1) C(17) C(18) C(19) -172.31(17)
N(1) C(17) C(22) C(21) 178.54(18)
C(18) C(17) C(22) C(21) -59.7(2)
C(22) C(17) C(18) N(2) -173.66(17)
C(22) C(17) C(18) C(19) 60.5(2)
N(2) C(18) C(19) C(20) -177.50(18)
C(17) C(18) C(19) C(20) -56.8(2)
C(18) C(19) C(20) C(21) 55.0(2)
C(19) C(20) C(21) C(22) -55.5(2)
C(20) C(21) C(22) C(17) 56.9(2)
